data_2002920
loop_
_publ_author_name
'Loehlin, J. H.'
'Franz, K. J.'
'Gist, L.'
'Moore, R. H.'

_publ_section_title
;
 Supramolecular Alcohol--Amine Crystals and Their Hydrogen-Bond
 Patterns
;
_journal_issue 5
_journal_name_full 'Acta Crystallographica Section B'
_journal_page_first 695
_journal_page_last 704
_journal_paper_doi 10.1107/S0108768198003231
_journal_volume 54
_journal_year 1998
_chemical_formula_moiety 'C6 H8 N2 , 2C12 H10 O '
_chemical_formula_sum 'C30 H28 N2 O2'
_chemical_formula_weight 448.54
_chemical_melting_point .175E-174
_chemical_name_common 'p-phenylenediamine.2 p-phenylphenol'
_chemical_name_systematic
;
1,4-diaminobenzene.2 4-phenylphenol
;
_space_group_IT_number 14
_symmetry_cell_setting monoclinic
_symmetry_space_group_name_Hall '-P 2ybc'
_symmetry_space_group_name_H-M 'P 1 21/c 1'
_audit_creation_method SHELXL
_cell_angle_alpha 90.00
_cell_angle_beta 95.15(2)
_cell_angle_gamma 90.00
_cell_formula_units_Z 2
_cell_length_a 26.629(5)
_cell_length_b 5.4260(10)
_cell_length_c 8.095(2)
_cell_measurement_reflns_used 37
_cell_measurement_temperature 295(2)
_cell_measurement_theta_max 12.48
_cell_measurement_theta_min 6.82
_cell_volume 1164.9(4)
_computing_cell_refinement 'XSCANS (Siemens, 1993)'
_computing_data_collection 'XSCANS (Siemens, 1993)'
_computing_data_reduction 'XSCANS (Siemens, 1993)'
_computing_molecular_graphics 'XTAL3.4 (Hall et al., 1995), ORTEPIII (Burnett & Johnson, 1996'
_computing_publication_material 'SHELXL-93 (Sheldrick, 1993), XTAL3.4 (Hall et al., 1995)'
_computing_structure_refinement 'SHELXL-93 (Sheldrick, 1993), XTAL3.4 (Hall et al., 1995)'
_computing_structure_solution 'XTAL3.4 (Hall et al., 1995), ORTEPIII (Burnett & Johnson, 1996'
_diffrn_ambient_temperature 295(2)
_diffrn_measurement_device 'Siemens P4'
_diffrn_measurement_method \w
_diffrn_radiation_monochromator graphite
_diffrn_radiation_source 'fine-focus sealed tube'
_diffrn_radiation_type MoK\a
_diffrn_radiation_wavelength 0.71073
_diffrn_reflns_av_R_equivalents 0.0463
_diffrn_reflns_av_sigmaI/netI 0.0501
_diffrn_reflns_limit_h_max 31
_diffrn_reflns_limit_h_min -31
_diffrn_reflns_limit_k_max 1
_diffrn_reflns_limit_k_min -6
_diffrn_reflns_limit_l_max 9
_diffrn_reflns_limit_l_min -1
_diffrn_reflns_number 3081
_diffrn_reflns_theta_max 25.00
_diffrn_reflns_theta_min 2.30
_diffrn_standards_decay_% 3.92
_diffrn_standards_interval_count 97
_diffrn_standards_number 3
_exptl_absorpt_coefficient_mu 0.080
_exptl_absorpt_correction_type none
_exptl_crystal_colour 'pale pink'
_exptl_crystal_density_diffrn 1.279
_exptl_crystal_density_meas 1.25
_exptl_crystal_density_method suspension
_exptl_crystal_description prism
_exptl_crystal_F_000 476
_exptl_crystal_size_max .40
_exptl_crystal_size_mid .24
_exptl_crystal_size_min .18
_refine_diff_density_max 0.188
_refine_diff_density_min -0.154
_refine_ls_extinction_coef 0.016(3)
_refine_ls_extinction_method 'SHELXL93 (Sheldrick, 1993)'
_refine_ls_goodness_of_fit_all 1.030
_refine_ls_goodness_of_fit_obs 1.102
_refine_ls_hydrogen_treatment
;hydrogen-bond H position refined,
others calc 0.98A C-H, all H iso 1.2xU~iso~ of atom attached
;
_refine_ls_matrix_type full
_refine_ls_number_parameters 164
_refine_ls_number_reflns 1041
_refine_ls_number_restraints 0
_refine_ls_restrained_S_all 1.030
_refine_ls_restrained_S_obs 1.102
_refine_ls_R_factor_all 0.0758
_refine_ls_R_factor_obs 0.0477
_refine_ls_shift/esd_max 0.004
_refine_ls_shift/esd_mean 0.001
_refine_ls_structure_factor_coef Fsqd
_refine_ls_weighting_scheme
;w = 1/[\s^2^(Fo^2^)+(0.0640P)^2^+0.1809P] where
P=(Fo^2^+2Fc^2^)/3
;
_refine_ls_wR_factor_all 0.1382
_refine_ls_wR_factor_obs 0.1197
_reflns_number_observed 1401
_reflns_number_total 2062
_reflns_observed_criterion >2sigma(I)
_cod_data_source_file bk0047.cif
_cod_data_source_block II
_cod_original_sg_symbol_H-M 'P 21/c'
_cod_database_code 2002920

loop_
_symmetry_equiv_pos_as_xyz
'x, y, z'
'-x, y+1/2, -z+1/2'
'-x, -y, -z'
'x, -y-1/2, z-1/2'

loop_
_atom_site_aniso_label
_atom_site_aniso_U_11
_atom_site_aniso_U_22
_atom_site_aniso_U_33
_atom_site_aniso_U_12
_atom_site_aniso_U_13
_atom_site_aniso_U_23
O1 0.0327(7) 0.0602(11) 0.0696(11) 0.0024(7) 0.0098(7) 0.0125(9)
C2 0.0326(10) 0.0432(12) 0.0416(11) 0.0001(9) 0.0040(8) -0.0032(10)
C3 0.0383(10) 0.0402(12) 0.0586(13) 0.0072(9) 0.0030(9) 0.0040(11)
C4 0.0426(11) 0.0361(11) 0.0548(13) -0.0002(9) 0.0086(9) 0.0070(10)
C5 0.0348(10) 0.0358(11) 0.0336(10) -0.0008(8) 0.0013(8) -0.0031(9)
C6 0.0371(10) 0.0440(12) 0.0523(12) 0.0022(9) 0.0014(9) 0.0112(10)
C7 0.0373(10) 0.0471(12) 0.0541(13) -0.0020(9) 0.0043(9) 0.0132(11)
C8 0.0350(10) 0.0374(11) 0.0356(10) -0.0030(8) 0.0021(8) -0.0046(9)
C9 0.0398(11) 0.0574(15) 0.0627(14) -0.0031(10) 0.0054(10) 0.0174(12)
C10 0.0450(12) 0.067(2) 0.074(2) -0.0085(12) 0.0122(11) 0.0182(14)
C11 0.0369(11) 0.068(2) 0.0610(14) -0.0034(11) 0.0101(10) -0.0045(13)
C12 0.0439(12) 0.063(2) 0.075(2) 0.0135(11) 0.0110(11) 0.0070(14)
C13 0.0446(12) 0.0491(13) 0.0674(15) 0.0066(10) 0.0132(10) 0.0130(12)
N14 0.0311(9) 0.0625(13) 0.0568(12) 0.0014(8) 0.0016(8) -0.0024(11)
C15 0.0274(9) 0.0465(12) 0.0401(10) 0.0010(9) 0.0039(7) -0.0076(10)
C16 0.0408(10) 0.0482(13) 0.0483(12) 0.0020(10) 0.0030(9) 0.0103(11)
C17 0.0358(10) 0.0470(12) 0.0533(13) -0.0076(9) 0.0073(9) 0.0064(11)

loop_
_atom_site_label
_atom_site_fract_x
_atom_site_fract_y
_atom_site_fract_z
_atom_site_U_iso_or_equiv
_atom_site_thermal_displace_type
_atom_site_calc_flag
_atom_site_refinement_flags
_atom_site_occupancy
_atom_site_disorder_group
_atom_site_type_symbol
O1 0.14021(5) 0.4667(3) 0.9857(2) 0.0538(5) Uani d . 1 . O
H1 0.1320(8) 0.315(5) 1.028(3) 0.065 Uiso d . 1 . H
C2 0.19076(7) 0.4714(4) 0.9638(2) 0.0391(5) Uani d . 1 . C
C3 0.20854(7) 0.6640(4) 0.8750(3) 0.0458(5) Uani d . 1 . C
H3 0.18547(7) 0.7942(4) 0.8318(3) 0.055 Uiso calc R 1 . H
C4 0.25894(7) 0.6738(4) 0.8468(3) 0.0442(5) Uani d . 1 . C
H4 0.27095(7) 0.8123(4) 0.7833(3) 0.053 Uiso calc R 1 . H
C5 0.29318(7) 0.4936(3) 0.9055(2) 0.0348(5) Uani d . 1 . C
C6 0.27409(7) 0.3057(4) 0.9972(2) 0.0446(5) Uani d . 1 . C
H6 0.29706(7) 0.1766(4) 1.0428(2) 0.054 Uiso calc R 1 . H
C7 0.22381(7) 0.2935(4) 1.0267(3) 0.0462(5) Uani d . 1 . C
H7 0.21175(7) 0.1577(4) 1.0925(3) 0.055 Uiso calc R 1 . H
C8 0.34732(7) 0.5004(3) 0.8708(2) 0.0361(5) Uani d . 1 . C
C9 0.36592(7) 0.6826(4) 0.7732(3) 0.0532(6) Uani d . 1 . C
H9 0.34300(7) 0.8107(4) 0.7259(3) 0.064 Uiso calc R 1 . H
C10 0.41602(8) 0.6883(5) 0.7407(3) 0.0617(7) Uani d . 1 . C
H10 0.42802(8) 0.8191(5) 0.6705(3) 0.074 Uiso calc R 1 . H
C11 0.44889(8) 0.5131(4) 0.8057(3) 0.0548(6) Uani d . 1 . C
H11 0.48446(8) 0.5180(4) 0.7836(3) 0.066 Uiso calc R 1 . H
C12 0.43151(8) 0.3310(5) 0.9018(3) 0.0602(7) Uani d . 1 . C
H12 0.45477(8) 0.2041(5) 0.9488(3) 0.072 Uiso calc R 1 . H
C13 0.38140(7) 0.3240(4) 0.9337(3) 0.0532(6) Uani d . 1 . C
H13 0.36970(7) 0.1908(4) 1.0025(3) 0.064 Uiso calc R 1 . H
N14 0.10406(6) 0.4776(4) 0.6041(3) 0.0503(5) Uani d . 1 . N
H14 0.1099(8) 0.453(4) 0.724(3) 0.060 Uiso d . 1 . H
H15 0.1189(8) 0.623(4) 0.579(3) 0.060 Uiso d . 1 . H
C15 0.05112(7) 0.4928(4) 0.5530(2) 0.0380(5) Uani d . 1 . C
C16 0.01867(7) 0.3207(4) 0.6084(3) 0.0458(5) Uani d . 1 . C
H16 0.03160(7) 0.1917(4) 0.6856(3) 0.055 Uiso calc R 1 . H
C17 -0.03220(7) 0.3288(4) 0.5556(3) 0.0452(5) Uani d . 1 . C
H17 -0.05501(7) 0.2055(4) 0.5963(3) 0.054 Uiso calc R 1 . H

loop_
_atom_type_symbol
_atom_type_description
_atom_type_scat_dispersion_real
_atom_type_scat_dispersion_imag
_atom_type_scat_source
C C 0.0033 0.0016 'International Tables Vol C Tables 4.2.6.8 and 6.1.1.4'
H H 0.0000 0.0000 'International Tables Vol C Tables 4.2.6.8 and 6.1.1.4'
N N 0.0061 0.0033 'International Tables Vol C Tables 4.2.6.8 and 6.1.1.4'
O O 0.0106 0.0060 'International Tables Vol C Tables 4.2.6.8 and 6.1.1.4'

loop_
_geom_angle_atom_site_label_1
_geom_angle_atom_site_label_2
_geom_angle_atom_site_label_3
_geom_angle_site_symmetry_1
_geom_angle
_geom_angle_publ_flag
C2 O1 H1 . 109.4(14) yes
C7 C2 O1 . 122.8(2) yes
C7 C2 C3 . 119.2(2) yes
O1 C2 C3 . 118.0(2) yes
C2 C3 C4 . 120.0(2) yes
C2 C3 H3 . 120.00(11) yes
C4 C3 H3 . 120.00(12) yes
C3 C4 C5 . 122.2(2) yes
C3 C4 H4 . 118.90(12) yes
C5 C4 H4 . 118.90(11) yes
C6 C5 C4 . 116.1(2) yes
C6 C5 C8 . 121.7(2) yes
C4 C5 C8 . 122.2(2) yes
C7 C6 C5 . 122.4(2) yes
C7 C6 H6 . 118.80(12) yes
C5 C6 H6 . 118.80(11) yes
C2 C7 C6 . 120.0(2) yes
C2 C7 H7 . 119.98(12) yes
C6 C7 H7 . 119.98(12) yes
C13 C8 C9 . 116.6(2) yes
C13 C8 C5 . 121.7(2) yes
C9 C8 C5 . 121.7(2) yes
C10 C9 C8 . 121.7(2) yes
C10 C9 H9 . 119.16(14) yes
C8 C9 H9 . 119.16(12) yes
C11 C10 C9 . 120.4(2) yes
C11 C10 H10 . 119.78(13) yes
C9 C10 H10 . 119.78(14) yes
C12 C11 C10 . 119.1(2) yes
C12 C11 H11 . 120.47(13) yes
C10 C11 H11 . 120.47(13) yes
C11 C12 C13 . 120.6(2) yes
C11 C12 H12 . 119.69(13) yes
C13 C12 H12 . 119.69(14) yes
C12 C13 C8 . 121.6(2) yes
C12 C13 H13 . 119.19(14) yes
C8 C13 H13 . 119.19(12) yes
C15 N14 H14 . 111.0(12) yes
C15 N14 H15 . 108.6(14) yes
H14 N14 H15 . 108.(2) yes
C17 C15 C16 3_566 118.9(2) yes
C17 C15 N14 3_566 121.3(2) yes
C16 C15 N14 . 119.8(2) yes
C15 C16 C17 . 120.3(2) yes
C15 C16 H16 . 119.86(12) yes
C17 C16 H16 . 119.86(12) yes
C15 C17 C16 3_566 120.9(2) yes
C15 C17 H17 3_566 119.57(11) yes
C16 C17 H17 . 119.57(12) yes

loop_
_geom_bond_atom_site_label_1
_geom_bond_atom_site_label_2
_geom_bond_site_symmetry_2
_geom_bond_distance
_geom_bond_publ_flag
O1 C2 . 1.374(2) yes
O1 H1 . 0.92(2) yes
C2 C7 . 1.373(3) yes
C2 C3 . 1.376(3) yes
C3 C4 . 1.382(2) yes
C4 C5 . 1.391(3) yes
C5 C6 . 1.384(3) yes
C5 C8 . 1.494(2) yes
C6 C7 . 1.383(2) yes
C8 C13 . 1.384(3) yes
C8 C9 . 1.385(3) yes
C9 C10 . 1.383(3) yes
C10 C11 . 1.365(3) yes
C11 C12 . 1.364(3) yes
C12 C13 . 1.382(3) yes
N14 C15 . 1.436(2) yes
N14 H14 . 0.98(2) yes
N14 H15 . 0.91(2) yes
C15 C17 3_566 1.372(3) yes
C15 C16 . 1.375(3) yes
C16 C17 . 1.384(3) yes
C17 C15 3_566 1.372(3) yes
